data_7714111
loop_
_publ_author_name
'Singh, Rahul Kumar'
'Yadav, Dibya'
'Misra, Shilpi'
'Singh, Amrendra Kumar'

_publ_section_title
;
 Role of Ancillary Ligands in Selectivity Towards Acceptorless
 Dehydrogenation versus Dehydrogenative Coupling of Alcohols and Amines
 Catalyzed by Cationic Ruthenium(II)-CNC Pincer Complexes
;
_journal_name_full 'Dalton Transactions'
_journal_paper_doi 10.1039/D3DT03149G
_journal_year 2023
_chemical_formula_moiety 'C21 H33 Cl N5 O2 Ru S2, Cl, 3(H2 O)'
_chemical_formula_sum 'C21 H39 Cl2 N5 O5 Ru S2'
_chemical_formula_weight 677.66
_space_group_crystal_system monoclinic
_space_group_IT_number 14
_space_group_name_Hall '-P 2yn'
_space_group_name_H-M_alt 'P 1 21/n 1'
_atom_sites_solution_hydrogens mixed
_atom_sites_solution_primary iterative
_audit_creation_date 2023-09-28
_audit_creation_method
;
Olex2 1.5-beta
(compiled 2023.08.24 svn.re1ec1418 for OlexSys, GUI svn.r6817)
;
_audit_update_record
;
2023-10-03 deposited with the CCDC.	2023-10-04 downloaded from the CCDC.
;
_cell_angle_alpha 90
_cell_angle_beta 96.679(2)
_cell_angle_gamma 90
_cell_formula_units_Z 4
_cell_length_a 11.3804(2)
_cell_length_b 11.0157(2)
_cell_length_c 24.3528(4)
_cell_measurement_reflns_used 8346
_cell_measurement_temperature 293(2)
_cell_measurement_theta_max 70.9160
_cell_measurement_theta_min 4.5210
_cell_volume 3032.22(9)
_computing_cell_refinement 'CrysAlisPro 1.171.41.93a (Rigaku OD, 2020)'
_computing_data_collection 'CrysAlisPro 1.171.41.93a (Rigaku OD, 2020)'
_computing_data_reduction 'CrysAlisPro 1.171.41.93a (Rigaku OD, 2020)'
_computing_molecular_graphics 'Olex2 1.5-beta (Dolomanov et al., 2009)'
_computing_publication_material 'Olex2 1.5-beta (Dolomanov et al., 2009)'
_computing_structure_refinement 'SHELXL 2018/3 (Sheldrick, 2015)'
_computing_structure_solution 'olex2.solve 1.5-beta (Bourhis et al., 2015)'
_diffrn_ambient_temperature 293(2)
_diffrn_detector_area_resol_mean 16.0309
_diffrn_detector_type Eos
_diffrn_measured_fraction_theta_full 0.998
_diffrn_measured_fraction_theta_max 0.997
_diffrn_measurement_details
;
List of Runs (angles in degrees, time in seconds):

  # Type    Start    End  Width  t~exp~   \w     \q     \k     \f   Frames
#--------------------------------------------------------------------------
  1  \w    -73.00 -48.00   1.00   10.00    --    0.00 161.00-157.00   25
  2  \w    -49.00   5.00   1.00   10.00    --    0.00 117.00  50.00   54
  3  \w     91.00 117.00   1.00   10.00    --   54.00 161.00-157.00   26
  4  \w     86.00 111.00   1.00   10.00    --   54.00-161.00 172.00   25
  5  \w     37.00  62.00   1.00   10.00    --   54.00-117.00 -36.00   25
  6  \w     92.00 117.00   1.00   10.00    --  108.00 161.00-157.00   25
  7  \w     99.00 125.00   1.00   10.00    --  108.00 117.00  50.00   26
  8  \w     72.00 138.00   1.00   10.00    --  108.00-161.00 172.00   66
  9  \w     36.00 113.00   1.00   10.00    --  108.00-117.00 -36.00   77
 10  \w     -5.00  62.00   1.00   10.00    --    0.00  57.00 -90.00   67
 11  \w     37.00  63.00   1.00   10.00    --    0.00  57.00-180.00   26
 12  \w     40.00 116.00   1.00   10.00    --   54.00  57.00   0.00   76
 13  \w      3.00  96.00   1.00   10.00    --   54.00 -99.00 -60.00   93
 14  \w     73.00  98.00   1.00   10.00    --   54.00  77.00-150.00   25
 15  \w     30.00 119.00   1.00   10.00    --   54.00  38.00  90.00   89
 16  \w     89.00 137.00   1.00   10.00    --  108.00 -77.00 -60.00   48
 17  \w     39.00  65.00   1.00   10.00    --  108.00 -77.00 -60.00   26
 18  \w     85.00 147.00   1.00   10.00    --  108.00 178.00 -30.00   62
 19  \w     36.00  78.00   1.00   10.00    --  108.00-111.00-150.00   42
 20  \w     86.00 170.00   1.00   10.00    --  108.00  63.00  90.00   84
 21  \w     86.00 178.00   1.00   10.00    --  108.00  50.00-150.00   92
 22  \w     49.00 116.00   1.00   10.00    --  108.00 -50.00  90.00   67
;
_diffrn_measurement_device 'four-circle diffractometer'
_diffrn_measurement_device_type 'SuperNova, Dual, Cu at home/near, Eos'
_diffrn_measurement_method '\w scans'
_diffrn_radiation_type CuK\a
_diffrn_radiation_wavelength 1.54184
_diffrn_reflns_av_R_equivalents 0.0897
_diffrn_reflns_av_unetI/netI 0.0543
_diffrn_reflns_Laue_measured_fraction_full 0.998
_diffrn_reflns_Laue_measured_fraction_max 0.997
_diffrn_reflns_limit_h_max 9
_diffrn_reflns_limit_h_min -13
_diffrn_reflns_limit_k_max 13
_diffrn_reflns_limit_k_min -13
_diffrn_reflns_limit_l_max 29
_diffrn_reflns_limit_l_min -29
_diffrn_reflns_number 13368
_diffrn_reflns_point_group_measured_fraction_full 0.998
_diffrn_reflns_point_group_measured_fraction_max 0.997
_diffrn_reflns_theta_full 67.684
_diffrn_reflns_theta_max 68.246
_diffrn_reflns_theta_min 3.655
_exptl_absorpt_coefficient_mu 7.416
_exptl_absorpt_correction_T_max 0.780
_exptl_absorpt_correction_T_min 0.673
_exptl_absorpt_correction_type analytical
_exptl_absorpt_process_details
;
CrysAlisPro 1.171.41.93a (Rigaku Oxford Diffraction, 2020)
Analytical numeric absorption correction using a multifaceted crystal
model based on expressions derived by R.C. Clark & J.S. Reid.
(Clark, R. C. & Reid, J. S. (1995). Acta Cryst. A51, 887-897)
Empirical absorption correction using spherical harmonics,
implemented in SCALE3 ABSPACK scaling algorithm.
;
_exptl_crystal_colour orange
_exptl_crystal_colour_primary orange
_exptl_crystal_density_diffrn 1.484
_exptl_crystal_description irregular
_exptl_crystal_F_000 1400
_exptl_crystal_size_max 0.31
_exptl_crystal_size_mid 0.27
_exptl_crystal_size_min 0.18
_refine_diff_density_max 2.419
_refine_diff_density_min -0.911
_refine_diff_density_rms 0.143
_refine_ls_extinction_method none
_refine_ls_goodness_of_fit_ref 1.039
_refine_ls_hydrogen_treatment constr
_refine_ls_matrix_type full
_refine_ls_number_parameters 342
_refine_ls_number_reflns 5531
_refine_ls_number_restraints 0
_refine_ls_restrained_S_all 1.039
_refine_ls_R_factor_all 0.0909
_refine_ls_R_factor_gt 0.0866
_refine_ls_shift/su_max 0.001
_refine_ls_shift/su_mean 0.000
_refine_ls_structure_factor_coef Fsqd
_refine_ls_weighting_details 'w=1/[\s^2^(Fo^2^)+(0.1911P)^2^] where P=(Fo^2^+2Fc^2^)/3'
_refine_ls_weighting_scheme calc
_refine_ls_wR_factor_gt 0.2388
_refine_ls_wR_factor_ref 0.2488
_reflns_Friedel_coverage 0.000
_reflns_number_gt 4783
_reflns_number_total 5531
_reflns_threshold_expression 'I > 2\s(I)'
_cod_data_source_file d3dt03149g2.cif
_cod_data_source_block aks171a8
_cod_database_code 7714111
_shelx_shelxl_version_number 2018/3
_shelx_space_group_comment
;
The symmetry employed for this shelxl refinement is uniquely defined
by the following loop, which should always be used as a source of
symmetry information in preference to the above space-group names.
They are only intended as comments.
;
_shelx_estimated_absorpt_t_max 0.349
_shelx_estimated_absorpt_t_min 0.207
_olex2_refinement_description
;
1. Fixed Uiso
 At 1.2 times of:
  All C(H) groups
 At 1.5 times of:
  All C(H,H,H) groups, All O(H,H) groups
2.a Free rotating group:
 O3S(H3SA,H3SB), O2S(H2SA,H2SB), O1S(H1SA,H1SB)
2.b Ternary CH refined with riding coordinates:
 C15(H15), C12(H12)
2.c Aromatic/amide H refined with riding coordinates:
 C2(H2), C9(H9), C3(H3), C10(H10), C6(H6), C5(H5), C7(H7)
2.d Idealised Me refined as rotating group:
 C19(H19A,H19B,H19C), C16(H16A,H16B,H16C), C17(H17A,H17B,H17C), C18(H18A,H18B,
 H18C), C21(H21A,H21B,H21C), C13(H13A,H13B,H13C), C14(H14A,H14B,H14C), C20(H20A,
 H20B,H20C)
;
_olex2_submission_special_instructions 'No special instructions were received'
_oxdiff_exptl_absorpt_empirical_details
;
Empirical correction (ABSPACK) includes:
- Absorption correction using spherical harmonics
- Frame scaling
- B-factor correction
;

loop_
_space_group_symop_operation_xyz
'x, y, z'
'-x+1/2, y+1/2, -z+1/2'
'-x, -y, -z'
'x-1/2, -y-1/2, z-1/2'

loop_
_atom_site_label
_atom_site_type_symbol
_atom_site_fract_x
_atom_site_fract_y
_atom_site_fract_z
_atom_site_U_iso_or_equiv
_atom_site_adp_type
_atom_site_occupancy
_atom_site_site_symmetry_order
_atom_site_calc_flag
_atom_site_refinement_flags_posn
_atom_site_refinement_flags_adp
_atom_site_refinement_flags_occupancy
_atom_site_disorder_assembly
_atom_site_disorder_group
Ru1 Ru 0.65899(4) 0.64529(3) 0.35595(2) 0.0671(3) Uani 1 1 d . . . . .
Cl1 Cl 0.67587(15) 0.83918(12) 0.30997(7) 0.0805(4) Uani 1 1 d . . . . .
S1 S 0.55403(13) 0.57661(12) 0.27577(6) 0.0739(4) Uani 1 1 d . . . . .
S2 S 0.75234(13) 0.71538(13) 0.43941(6) 0.0770(4) Uani 1 1 d . . . . .
Cl2 Cl 1.00870(17) 0.10674(16) 0.42006(7) 0.0932(5) Uani 1 1 d . . . . .
O1 O 0.5047(5) 0.4525(4) 0.2788(2) 0.0942(13) Uani 1 1 d . . . . .
O2 O 0.6853(5) 0.6923(6) 0.4873(2) 0.1080(16) Uani 1 1 d . . . . .
N4 N 0.8201(5) 0.4420(4) 0.3605(2) 0.0759(11) Uani 1 1 d . . . . .
N1 N 0.6429(4) 0.4824(4) 0.39014(19) 0.0730(10) Uani 1 1 d . . . . .
N2 N 0.4677(4) 0.5542(4) 0.4116(2) 0.0759(11) Uani 1 1 d . . . . .
N3 N 0.4131(4) 0.7384(4) 0.3969(2) 0.0748(11) Uani 1 1 d . . . . .
N5 N 0.9137(5) 0.5698(4) 0.3158(2) 0.0759(11) Uani 1 1 d . . . . .
C11 C 0.8100(5) 0.5578(5) 0.3381(2) 0.0710(12) Uani 1 1 d . . . . .
O3S O 1.1302(7) 0.8628(5) 0.4713(3) 0.119(2) Uani 1 1 d G . . . .
H3SA H 1.095990 0.925028 0.456189 0.178 Uiso 1 1 d G U . . .
H3SB H 1.102857 0.856948 0.502252 0.178 Uiso 1 1 d G U . . .
C4 C 0.5440(5) 0.4544(5) 0.4129(2) 0.0735(12) Uani 1 1 d . . . . .
C1 C 0.5009(5) 0.6622(5) 0.3890(2) 0.0704(12) Uani 1 1 d . . . . .
O2S O 0.7602(8) 0.7558(9) 0.6024(3) 0.143(3) Uani 1 1 d G . . . .
H2SA H 0.829677 0.775903 0.596472 0.215 Uiso 1 1 d G U . . .
H2SB H 0.715949 0.751732 0.571849 0.215 Uiso 1 1 d G U . . .
C15 C 0.4160(6) 0.8698(5) 0.3827(3) 0.0807(15) Uani 1 1 d . . . . .
H15 H 0.484102 0.883759 0.362276 0.097 Uiso 1 1 calc R U . . .
C2 C 0.3264(6) 0.6820(7) 0.4242(3) 0.0850(15) Uani 1 1 d . . . . .
H2 H 0.258022 0.718022 0.434071 0.102 Uiso 1 1 calc R U . . .
O1S O 0.2618(6) 0.3986(9) 0.3052(3) 0.135(2) Uani 1 1 d G . . . .
H1SA H 0.253897 0.360587 0.334916 0.202 Uiso 1 1 d G U . . .
H1SB H 0.334523 0.390763 0.301080 0.202 Uiso 1 1 d G U . . .
C9 C 0.9276(6) 0.3878(6) 0.3539(3) 0.0836(15) Uani 1 1 d . . . . .
H9 H 0.953231 0.311384 0.366303 0.100 Uiso 1 1 calc R U . . .
C3 C 0.3598(6) 0.5671(6) 0.4334(3) 0.0814(14) Uani 1 1 d . . . . .
H3 H 0.319547 0.507569 0.450818 0.098 Uiso 1 1 calc R U . . .
C10 C 0.9869(6) 0.4674(6) 0.3262(3) 0.0828(14) Uani 1 1 d . . . . .
H10 H 1.062249 0.457102 0.315709 0.099 Uiso 1 1 calc R U . . .
C6 C 0.6177(7) 0.2566(6) 0.4333(3) 0.0906(17) Uani 1 1 d . . . . .
H6 H 0.610092 0.180855 0.449351 0.109 Uiso 1 1 calc R U . . .
C12 C 0.9470(6) 0.6784(6) 0.2856(3) 0.0780(13) Uani 1 1 d . . . . .
H12 H 0.877840 0.731914 0.279749 0.094 Uiso 1 1 calc R U . . .
C5 C 0.5275(7) 0.3418(6) 0.4349(3) 0.0852(16) Uani 1 1 d . . . . .
H5 H 0.458762 0.322979 0.450285 0.102 Uiso 1 1 calc R U . . .
C8 C 0.7262(5) 0.3971(5) 0.3874(2) 0.0717(12) Uani 1 1 d . . . . .
C7 C 0.7176(6) 0.2818(6) 0.4085(3) 0.0830(15) Uani 1 1 d . . . . .
H7 H 0.776379 0.223992 0.406141 0.100 Uiso 1 1 calc R U . . .
C19 C 0.4320(7) 0.6726(7) 0.2510(3) 0.0930(18) Uani 1 1 d . . . . .
H19A H 0.406088 0.653394 0.213038 0.139 Uiso 1 1 calc R U . . .
H19B H 0.456437 0.755975 0.253785 0.139 Uiso 1 1 calc R U . . .
H19C H 0.368098 0.659746 0.272818 0.139 Uiso 1 1 calc R U . . .
C16 C 0.3058(6) 0.9107(6) 0.3466(3) 0.0922(17) Uani 1 1 d . . . . .
H16A H 0.296268 0.863287 0.313323 0.138 Uiso 1 1 calc R U . . .
H16B H 0.313207 0.994871 0.337470 0.138 Uiso 1 1 calc R U . . .
H16C H 0.238128 0.899757 0.366231 0.138 Uiso 1 1 calc R U . . .
C17 C 0.4350(8) 0.9429(7) 0.4367(3) 0.101(2) Uani 1 1 d . . . . .
H17A H 0.365190 0.938399 0.455241 0.151 Uiso 1 1 calc R U . . .
H17B H 0.450868 1.026171 0.428494 0.151 Uiso 1 1 calc R U . . .
H17C H 0.500970 0.909901 0.460149 0.151 Uiso 1 1 calc R U . . .
C18 C 0.6376(7) 0.5825(7) 0.2185(3) 0.0921(17) Uani 1 1 d . . . . .
H18A H 0.698394 0.521604 0.222749 0.138 Uiso 1 1 calc R U . . .
H18B H 0.673220 0.661177 0.216751 0.138 Uiso 1 1 calc R U . . .
H18C H 0.586393 0.567744 0.184945 0.138 Uiso 1 1 calc R U . . .
C21 C 0.7917(9) 0.8701(6) 0.4400(4) 0.107(2) Uani 1 1 d . . . . .
H21A H 0.721315 0.918906 0.435211 0.160 Uiso 1 1 calc R U . . .
H21B H 0.838326 0.886051 0.410369 0.160 Uiso 1 1 calc R U . . .
H21C H 0.836746 0.889678 0.474632 0.160 Uiso 1 1 calc R U . . .
C13 C 0.9818(11) 0.6432(7) 0.2292(4) 0.114(3) Uani 1 1 d . . . . .
H13A H 1.045515 0.585583 0.233929 0.171 Uiso 1 1 calc R U . . .
H13B H 1.006797 0.714176 0.210907 0.171 Uiso 1 1 calc R U . . .
H13C H 0.915079 0.607469 0.207327 0.171 Uiso 1 1 calc R U . . .
C14 C 1.0444(8) 0.7460(8) 0.3196(3) 0.111(2) Uani 1 1 d . . . . .
H14A H 1.023906 0.756868 0.356442 0.167 Uiso 1 1 calc R U . . .
H14B H 1.055025 0.823822 0.303196 0.167 Uiso 1 1 calc R U . . .
H14C H 1.116560 0.700338 0.320972 0.167 Uiso 1 1 calc R U . . .
C20 C 0.8952(7) 0.6504(8) 0.4596(4) 0.104(2) Uani 1 1 d . . . . .
H20A H 0.923377 0.675986 0.496456 0.155 Uiso 1 1 calc R U . . .
H20B H 0.949326 0.677045 0.434631 0.155 Uiso 1 1 calc R U . . .
H20C H 0.889395 0.563522 0.458453 0.155 Uiso 1 1 calc R U . . .

loop_
_atom_site_aniso_label
_atom_site_aniso_U_11
_atom_site_aniso_U_22
_atom_site_aniso_U_33
_atom_site_aniso_U_23
_atom_site_aniso_U_13
_atom_site_aniso_U_12
Ru1 0.0744(4) 0.0601(3) 0.0674(3) 0.00164(12) 0.0100(2) -0.00342(14)
Cl1 0.0908(9) 0.0652(7) 0.0873(9) 0.0105(5) 0.0175(7) -0.0014(6)
S1 0.0843(8) 0.0669(7) 0.0701(7) -0.0018(5) 0.0075(6) -0.0004(6)
S2 0.0830(8) 0.0762(8) 0.0718(7) -0.0030(5) 0.0090(6) -0.0122(6)
Cl2 0.1037(11) 0.0871(9) 0.0863(9) 0.0141(7) 0.0003(8) -0.0027(8)
O1 0.116(3) 0.077(2) 0.088(3) -0.0067(19) 0.004(2) -0.020(2)
O2 0.110(4) 0.136(4) 0.078(3) -0.009(3) 0.016(3) -0.036(3)
N4 0.082(3) 0.066(2) 0.081(3) 0.0050(19) 0.013(2) 0.003(2)
N1 0.080(3) 0.066(2) 0.073(2) 0.0006(18) 0.007(2) -0.006(2)
N2 0.076(3) 0.076(3) 0.078(3) 0.001(2) 0.016(2) -0.008(2)
N3 0.082(3) 0.071(2) 0.072(2) -0.0041(19) 0.012(2) 0.000(2)
N5 0.082(3) 0.070(2) 0.076(2) 0.007(2) 0.012(2) 0.001(2)
C11 0.078(3) 0.066(3) 0.068(3) 0.002(2) 0.006(2) -0.001(2)
O3S 0.137(5) 0.097(4) 0.128(5) 0.015(3) 0.038(4) 0.030(3)
C4 0.079(3) 0.072(3) 0.070(3) 0.004(2) 0.007(2) -0.009(2)
C1 0.071(3) 0.073(3) 0.067(3) -0.002(2) 0.005(2) -0.006(2)
O2S 0.141(5) 0.185(7) 0.103(4) 0.007(4) 0.017(4) -0.059(6)
C15 0.089(4) 0.068(3) 0.084(4) -0.002(2) 0.006(3) -0.003(3)
C2 0.087(4) 0.088(4) 0.083(3) -0.005(3) 0.020(3) -0.004(3)
O1S 0.102(4) 0.173(6) 0.131(5) 0.028(5) 0.018(4) 0.003(4)
C9 0.092(4) 0.072(3) 0.087(4) 0.006(3) 0.009(3) 0.006(3)
C3 0.080(3) 0.086(3) 0.081(3) -0.001(3) 0.020(3) -0.011(3)
C10 0.079(3) 0.079(3) 0.092(4) 0.006(3) 0.018(3) 0.005(3)
C6 0.107(4) 0.070(3) 0.093(4) 0.018(3) 0.006(3) -0.004(3)
C12 0.082(3) 0.072(3) 0.081(3) 0.006(3) 0.012(3) 0.002(3)
C5 0.090(4) 0.082(4) 0.085(4) 0.007(3) 0.015(3) -0.008(3)
C8 0.079(3) 0.062(3) 0.074(3) 0.005(2) 0.007(2) -0.001(2)
C7 0.095(4) 0.069(3) 0.085(3) 0.010(2) 0.007(3) 0.000(3)
C19 0.086(4) 0.094(4) 0.095(4) -0.011(4) -0.006(3) 0.011(3)
C16 0.091(4) 0.083(4) 0.102(4) 0.005(3) 0.010(3) 0.002(3)
C17 0.116(5) 0.083(4) 0.101(5) -0.021(3) 0.001(4) -0.010(4)
C18 0.108(5) 0.102(4) 0.068(3) 0.000(3) 0.018(3) 0.011(4)
C21 0.127(6) 0.072(3) 0.115(6) -0.007(3) -0.008(5) -0.012(4)
C13 0.156(8) 0.086(5) 0.109(6) 0.006(3) 0.046(6) -0.010(4)
C14 0.120(6) 0.106(5) 0.104(5) 0.023(4) 0.001(4) -0.033(5)
C20 0.086(4) 0.128(7) 0.094(5) -0.005(4) -0.002(4) -0.002(4)

loop_
_atom_type_symbol
_atom_type_description
_atom_type_scat_dispersion_real
_atom_type_scat_dispersion_imag
_atom_type_scat_source
C C 0.0181 0.0091 'International Tables Vol C Tables 4.2.6.8 and 6.1.1.4'
H H 0.0000 0.0000 'International Tables Vol C Tables 4.2.6.8 and 6.1.1.4'
Cl Cl 0.3639 0.7018 'International Tables Vol C Tables 4.2.6.8 and 6.1.1.4'
N N 0.0311 0.0180 'International Tables Vol C Tables 4.2.6.8 and 6.1.1.4'
O O 0.0492 0.0322 'International Tables Vol C Tables 4.2.6.8 and 6.1.1.4'
Ru Ru 0.0552 3.2960 'International Tables Vol C Tables 4.2.6.8 and 6.1.1.4'
S S 0.3331 0.5567 'International Tables Vol C Tables 4.2.6.8 and 6.1.1.4'

loop_
_exptl_crystal_face_index_h
_exptl_crystal_face_index_k
_exptl_crystal_face_index_l
_exptl_crystal_face_perp_dist
0 0 -1 0.1357
0 0 1 0.1147
-1 0 0 0.1119
1 0 0 0.0928
0 -1 0 0.1191
0 1 0 0.1490
-1 -1 -1 0.0946
1 1 1 0.1086
0 -1 1 0.1238
0 1 -1 0.1718
-1 -1 1 0.0939
1 1 -1 0.1423
1 -1 0 0.1166
-1 1 0 0.1334
0 -1 -1 0.1130
0 1 1 0.1328
-1 1 -1 0.1316
1 -1 1 0.1119
-1 0 -1 0.0897
1 0 1 0.0932
1 -1 -1 0.1261
-1 1 1 0.1349

loop_
_geom_angle_atom_site_label_1
_geom_angle_atom_site_label_2
_geom_angle_atom_site_label_3
_geom_angle
_geom_angle_site_symmetry_1
_geom_angle_site_symmetry_3
_geom_angle_publ_flag
S1 Ru1 Cl1 87.65(5) . . ?
S1 Ru1 S2 175.98(6) . . ?
S2 Ru1 Cl1 93.36(5) . . ?
N1 Ru1 Cl1 177.23(14) . . ?
N1 Ru1 S1 89.69(14) . . ?
N1 Ru1 S2 89.35(14) . . ?
N1 Ru1 C11 77.7(2) . . ?
N1 Ru1 C1 78.0(2) . . ?
C11 Ru1 Cl1 101.60(15) . . ?
C11 Ru1 S1 91.74(15) . . ?
C11 Ru1 S2 91.87(15) . . ?
C11 Ru1 C1 155.7(2) . . ?
C1 Ru1 Cl1 102.67(16) . . ?
C1 Ru1 S1 88.29(16) . . ?
C1 Ru1 S2 87.69(16) . . ?
O1 S1 Ru1 115.1(2) . . ?
O1 S1 C19 106.1(3) . . ?
O1 S1 C18 108.2(3) . . ?
C19 S1 Ru1 113.5(2) . . ?
C18 S1 Ru1 112.5(3) . . ?
C18 S1 C19 100.3(4) . . ?
O2 S2 Ru1 114.0(2) . . ?
O2 S2 C21 108.2(4) . . ?
O2 S2 C20 104.4(4) . . ?
C21 S2 Ru1 114.8(3) . . ?
C21 S2 C20 99.4(4) . . ?
C20 S2 Ru1 114.6(3) . . ?
C11 N4 C8 118.3(5) . . ?
C9 N4 C11 112.5(5) . . ?
C9 N4 C8 129.2(5) . . ?
C4 N1 Ru1 120.0(4) . . ?
C8 N1 Ru1 120.6(4) . . ?
C8 N1 C4 119.3(5) . . ?
C4 N2 C3 129.9(5) . . ?
C1 N2 C4 119.1(5) . . ?
C1 N2 C3 110.9(5) . . ?
C1 N3 C15 122.6(5) . . ?
C1 N3 C2 111.8(5) . . ?
C2 N3 C15 125.4(6) . . ?
C11 N5 C10 111.9(5) . . ?
C11 N5 C12 124.2(5) . . ?
C10 N5 C12 123.9(5) . . ?
N4 C11 Ru1 112.3(4) . . ?
N5 C11 Ru1 145.3(4) . . ?
N5 C11 N4 102.1(5) . . ?
H3SA O3S H3SB 104.4 . . ?
N1 C4 N2 110.9(5) . . ?
N1 C4 C5 121.7(6) . . ?
C5 C4 N2 127.3(6) . . ?
N2 C1 Ru1 111.7(4) . . ?
N3 C1 Ru1 144.5(4) . . ?
N3 C1 N2 103.8(5) . . ?
H2SA O2S H2SB 109.4 . . ?
N3 C15 H15 108.1 . . ?
N3 C15 C16 112.6(5) . . ?
N3 C15 C17 108.3(6) . . ?
C16 C15 H15 108.1 . . ?
C16 C15 C17 111.5(6) . . ?
C17 C15 H15 108.1 . . ?
N3 C2 H2 126.3 . . ?
C3 C2 N3 107.4(6) . . ?
C3 C2 H2 126.3 . . ?
H1SA O1S H1SB 104.6 . . ?
N4 C9 H9 126.9 . . ?
C10 C9 N4 106.3(5) . . ?
C10 C9 H9 126.9 . . ?
N2 C3 H3 126.9 . . ?
C2 C3 N2 106.1(5) . . ?
C2 C3 H3 126.9 . . ?
N5 C10 H10 126.5 . . ?
C9 C10 N5 107.0(6) . . ?
C9 C10 H10 126.5 . . ?
C5 C6 H6 119.2 . . ?
C7 C6 H6 119.2 . . ?
C7 C6 C5 121.7(6) . . ?
N5 C12 H12 108.1 . . ?
N5 C12 C13 110.6(5) . . ?
N5 C12 C14 110.0(5) . . ?
C13 C12 H12 108.1 . . ?
C14 C12 H12 108.1 . . ?
C14 C12 C13 111.8(7) . . ?
C4 C5 C6 117.6(6) . . ?
C4 C5 H5 121.2 . . ?
C6 C5 H5 121.2 . . ?
N1 C8 N4 110.9(5) . . ?
N1 C8 C7 123.1(6) . . ?
C7 C8 N4 126.0(6) . . ?
C6 C7 C8 116.6(6) . . ?
C6 C7 H7 121.7 . . ?
C8 C7 H7 121.7 . . ?
S1 C19 H19A 109.5 . . ?
S1 C19 H19B 109.5 . . ?
S1 C19 H19C 109.5 . . ?
H19A C19 H19B 109.5 . . ?
H19A C19 H19C 109.5 . . ?
H19B C19 H19C 109.5 . . ?
C15 C16 H16A 109.5 . . ?
C15 C16 H16B 109.5 . . ?
C15 C16 H16C 109.5 . . ?
H16A C16 H16B 109.5 . . ?
H16A C16 H16C 109.5 . . ?
H16B C16 H16C 109.5 . . ?
C15 C17 H17A 109.5 . . ?
C15 C17 H17B 109.5 . . ?
C15 C17 H17C 109.5 . . ?
H17A C17 H17B 109.5 . . ?
H17A C17 H17C 109.5 . . ?
H17B C17 H17C 109.5 . . ?
S1 C18 H18A 109.5 . . ?
S1 C18 H18B 109.5 . . ?
S1 C18 H18C 109.5 . . ?
H18A C18 H18B 109.5 . . ?
H18A C18 H18C 109.5 . . ?
H18B C18 H18C 109.5 . . ?
S2 C21 H21A 109.5 . . ?
S2 C21 H21B 109.5 . . ?
S2 C21 H21C 109.5 . . ?
H21A C21 H21B 109.5 . . ?
H21A C21 H21C 109.5 . . ?
H21B C21 H21C 109.5 . . ?
C12 C13 H13A 109.5 . . ?
C12 C13 H13B 109.5 . . ?
C12 C13 H13C 109.5 . . ?
H13A C13 H13B 109.5 . . ?
H13A C13 H13C 109.5 . . ?
H13B C13 H13C 109.5 . . ?
C12 C14 H14A 109.5 . . ?
C12 C14 H14B 109.5 . . ?
C12 C14 H14C 109.5 . . ?
H14A C14 H14B 109.5 . . ?
H14A C14 H14C 109.5 . . ?
H14B C14 H14C 109.5 . . ?
S2 C20 H20A 109.5 . . ?
S2 C20 H20B 109.5 . . ?
S2 C20 H20C 109.5 . . ?
H20A C20 H20B 109.5 . . ?
H20A C20 H20C 109.5 . . ?
H20B C20 H20C 109.5 . . ?

loop_
_geom_bond_atom_site_label_1
_geom_bond_atom_site_label_2
_geom_bond_distance
_geom_bond_site_symmetry_2
_geom_bond_publ_flag
Ru1 Cl1 2.4296(13) . ?
Ru1 S1 2.2954(14) . ?
Ru1 S2 2.3138(14) . ?
Ru1 N1 1.995(5) . ?
Ru1 C11 2.061(6) . ?
Ru1 C1 2.062(6) . ?
S1 O1 1.483(5) . ?
S1 C19 1.793(7) . ?
S1 C18 1.780(7) . ?
S2 O2 1.488(5) . ?
S2 C21 1.762(7) . ?
S2 C20 1.792(8) . ?
N4 C11 1.388(7) . ?
N4 C9 1.386(9) . ?
N4 C8 1.406(8) . ?
N1 C4 1.347(8) . ?
N1 C8 1.342(8) . ?
N2 C4 1.399(8) . ?
N2 C1 1.384(7) . ?
N2 C3 1.400(8) . ?
N3 C1 1.337(8) . ?
N3 C15 1.489(8) . ?
N3 C2 1.397(8) . ?
N5 C11 1.360(8) . ?
N5 C10 1.407(8) . ?
N5 C12 1.478(8) . ?
O3S H3SA 0.8497 . ?
O3S H3SB 0.8512 . ?
C4 C5 1.372(8) . ?
O2S H2SA 0.8500 . ?
O2S H2SB 0.8499 . ?
C15 H15 0.9800 . ?
C15 C16 1.513(10) . ?
C15 C17 1.537(9) . ?
C2 H2 0.9300 . ?
C2 C3 1.333(10) . ?
O1S H1SA 0.8495 . ?
O1S H1SB 0.8499 . ?
C9 H9 0.9300 . ?
C9 C10 1.337(9) . ?
C3 H3 0.9300 . ?
C10 H10 0.9300 . ?
C6 H6 0.9300 . ?
C6 C5 1.394(10) . ?
C6 C7 1.376(10) . ?
C12 H12 0.9800 . ?
C12 C13 1.523(11) . ?
C12 C14 1.502(10) . ?
C5 H5 0.9300 . ?
C8 C7 1.378(8) . ?
C7 H7 0.9300 . ?
C19 H19A 0.9600 . ?
C19 H19B 0.9600 . ?
C19 H19C 0.9600 . ?
C16 H16A 0.9600 . ?
C16 H16B 0.9600 . ?
C16 H16C 0.9600 . ?
C17 H17A 0.9600 . ?
C17 H17B 0.9600 . ?
C17 H17C 0.9600 . ?
C18 H18A 0.9600 . ?
C18 H18B 0.9600 . ?
C18 H18C 0.9600 . ?
C21 H21A 0.9600 . ?
C21 H21B 0.9600 . ?
C21 H21C 0.9600 . ?
C13 H13A 0.9600 . ?
C13 H13B 0.9600 . ?
C13 H13C 0.9600 . ?
C14 H14A 0.9600 . ?
C14 H14B 0.9600 . ?
C14 H14C 0.9600 . ?
C20 H20A 0.9600 . ?
C20 H20B 0.9600 . ?
C20 H20C 0.9600 . ?

loop_
_geom_torsion_atom_site_label_1
_geom_torsion_atom_site_label_2
_geom_torsion_atom_site_label_3
_geom_torsion_atom_site_label_4
_geom_torsion
_geom_torsion_site_symmetry_1
_geom_torsion_site_symmetry_2
_geom_torsion_site_symmetry_3
_geom_torsion_site_symmetry_4
_geom_torsion_publ_flag
Ru1 N1 C4 N2 -4.1(6) . . . . ?
Ru1 N1 C4 C5 177.4(5) . . . . ?
Ru1 N1 C8 N4 2.3(6) . . . . ?
Ru1 N1 C8 C7 -177.6(5) . . . . ?
N4 C9 C10 N5 -0.4(8) . . . . ?
N4 C8 C7 C6 -180.0(6) . . . . ?
N1 C4 C5 C6 0.4(10) . . . . ?
N1 C8 C7 C6 0.0(9) . . . . ?
N2 C4 C5 C6 -177.8(6) . . . . ?
N3 C2 C3 N2 0.1(7) . . . . ?
C11 N4 C9 C10 -1.1(8) . . . . ?
C11 N4 C8 N1 -4.8(7) . . . . ?
C11 N4 C8 C7 175.2(6) . . . . ?
C11 N5 C10 C9 1.8(7) . . . . ?
C11 N5 C12 C13 -126.9(8) . . . . ?
C11 N5 C12 C14 109.2(7) . . . . ?
C4 N1 C8 N4 177.7(5) . . . . ?
C4 N1 C8 C7 -2.2(8) . . . . ?
C4 N2 C1 Ru1 4.0(6) . . . . ?
C4 N2 C1 N3 -176.8(5) . . . . ?
C4 N2 C3 C2 176.1(6) . . . . ?
C1 N2 C4 N1 -0.2(7) . . . . ?
C1 N2 C4 C5 178.1(6) . . . . ?
C1 N2 C3 C2 0.2(7) . . . . ?
C1 N3 C15 C16 128.0(6) . . . . ?
C1 N3 C15 C17 -108.2(7) . . . . ?
C1 N3 C2 C3 -0.4(7) . . . . ?
C15 N3 C1 Ru1 -6.3(10) . . . . ?
C15 N3 C1 N2 175.1(5) . . . . ?
C15 N3 C2 C3 -174.9(6) . . . . ?
C2 N3 C1 Ru1 179.1(6) . . . . ?
C2 N3 C1 N2 0.5(6) . . . . ?
C2 N3 C15 C16 -58.1(8) . . . . ?
C2 N3 C15 C17 65.7(8) . . . . ?
C9 N4 C11 Ru1 -173.3(4) . . . . ?
C9 N4 C11 N5 2.1(6) . . . . ?
C9 N4 C8 N1 173.2(6) . . . . ?
C9 N4 C8 C7 -6.9(10) . . . . ?
C3 N2 C4 N1 -175.9(6) . . . . ?
C3 N2 C4 C5 2.4(10) . . . . ?
C3 N2 C1 Ru1 -179.5(4) . . . . ?
C3 N2 C1 N3 -0.4(6) . . . . ?
C10 N5 C11 Ru1 170.2(6) . . . . ?
C10 N5 C11 N4 -2.4(6) . . . . ?
C10 N5 C12 C13 54.6(9) . . . . ?
C10 N5 C12 C14 -69.3(8) . . . . ?
C12 N5 C11 Ru1 -8.4(10) . . . . ?
C12 N5 C11 N4 179.0(5) . . . . ?
C12 N5 C10 C9 -179.6(6) . . . . ?
C5 C6 C7 C8 2.6(10) . . . . ?
C8 N4 C11 Ru1 5.0(6) . . . . ?
C8 N4 C11 N5 -179.6(5) . . . . ?
C8 N4 C9 C10 -179.2(6) . . . . ?
C8 N1 C4 N2 -179.5(5) . . . . ?
C8 N1 C4 C5 2.0(8) . . . . ?
C7 C6 C5 C4 -2.8(10) . . . . ?
